data_7248005
loop_
_publ_author_name
'Ohtsuka, Naoya'
'Ota, Hino'
'Sugiura, Satoshi'
'Kakinuma, Shuya'
'Sugiyama, Haruki'
'Suzuki, Toshiyasu'
'Momiyama, Norie'

_publ_section_title
;
 Perfluorohalogenated naphthalenes: synthesis, crystal structure, and
 intermolecular interaction
;
_journal_issue 6
_journal_name_full CrystEngComm
_journal_page_first 764
_journal_page_last 772
_journal_paper_doi 10.1039/D3CE01124K
_journal_volume 26
_journal_year 2024
_chemical_formula_moiety '1(C10 F6 I2)'
_chemical_formula_sum 'C10 F6 I2'
_chemical_formula_weight 487.90
_space_group_crystal_system monoclinic
_space_group_IT_number 9
_space_group_name_Hall 'C -2yc'
_space_group_name_H-M_alt 'C 1 c 1'
_atom_sites_solution_primary dual
_audit_creation_date 2022-11-21
_audit_creation_method
;
FinalCif V95 by Daniel Kratzert, Freiburg 2022,
https://dkratzert.de/finalcif.html
;
_audit_update_record
;
2023-07-02 deposited with the CCDC.	2024-01-03 downloaded from the CCDC.
;
_cell_angle_alpha 90
_cell_angle_beta 90.067(3)
_cell_angle_gamma 90
_cell_formula_units_Z 8
_cell_length_a 43.5510(12)
_cell_length_b 4.45154(19)
_cell_length_c 11.3608(4)
_cell_measurement_reflns_used 6133
_cell_measurement_temperature 123
_cell_measurement_theta_max 31.5510
_cell_measurement_theta_min 2.8110
_cell_volume 2202.51(14)
_computing_cell_refinement 'CrysAlisPro 1.171.41.93a (Rigaku OD, 2020)'
_computing_data_collection 'CrysAlisPro 1.171.41.93a (Rigaku OD, 2020)'
_computing_data_reduction 'CrysAlisPro 1.171.41.93a (Rigaku OD, 2020)'
_computing_molecular_graphics 'Olex2 1.3 (Dolomanov et al., 2009)'
_computing_publication_material 'Olex2 1.3 (Dolomanov et al., 2009)'
_computing_structure_refinement 'SHELXL 2018/3 (Sheldrick, 2015)'
_computing_structure_solution 'SHELXT  (Sheldrick, 2015)'
_diffrn_ambient_temperature 123
_diffrn_detector 'Hybrid Pixel Array Detector'
_diffrn_detector_area_resol_mean 10.0000
_diffrn_detector_type HyPix
_diffrn_measured_fraction_theta_full 0.999
_diffrn_measured_fraction_theta_max 0.999
_diffrn_measurement_details
;
List of Runs (angles in degrees, time in seconds):

  # Type    Start    End  Width  t~exp~   \w     \q     \k     \f   Frames
#--------------------------------------------------------------------------
  1  \w    -57.00 -32.00   0.25   21.00    --  -11.26 110.00 104.00  100
  2  \w     46.00  87.00   0.25   21.00    --   12.67 179.00  60.00  164
  3  \w     39.00  66.00   0.25   21.00    --   12.67 179.00 120.00  108
  4  \w     39.00  64.00   0.25   21.00    --   12.67 179.00-120.00  100
  5  \w     -1.00  84.00   0.25   21.00    --   12.67  57.00-180.00  340
  6  \w     29.00  55.00   0.25   21.00    --   12.67-110.00   9.00  104
  7  \w    -72.00  17.00   0.25   21.00    --  -11.26 -77.00-180.00  356
  8  \w    -90.00 -54.00   0.25   21.00    --  -11.26-179.00-180.00  144
  9  \w    -60.00 -24.75   0.25   21.00    --  -11.26 115.00 -86.16  141
 10  \w    -27.00  36.00   0.25   21.00    --  -11.26  57.00  30.00  252
 11  \w     -8.00  86.00   0.25   21.00    --   12.67  37.00 -30.00  376
 12  \w    -14.00  12.00   0.25   21.00    --   12.67 -99.00  60.00  104
 13  \w     27.00  52.00   0.25   21.00    --   12.67 -99.00  60.00  100
 14  \w    -59.00  42.00   0.25   21.00    --   12.67 -77.00-120.00  404
 15  \w      6.00  52.00   0.25   21.00    --   12.67 -99.00 120.00  184
 16  \w    -15.00  86.00   0.25   21.00    --   12.67  77.00 -30.00  404
 17  \w     29.00  87.00   0.25   21.00    --   12.67  57.00  90.00  232
 18  \w     21.00  63.00   0.25   21.00    --   12.67  77.00  30.00  168
;
_diffrn_measurement_device 'four-circle diffractometer'
_diffrn_measurement_device_type 'ROD, Synergy Custom system, HyPix'
_diffrn_measurement_method '\w scans'
_diffrn_orient_matrix_type 'CrysAlisPro convention (1999,Acta A55,543-557)'
_diffrn_orient_matrix_UB_11 -0.0135323500
_diffrn_orient_matrix_UB_12 0.0840252500
_diffrn_orient_matrix_UB_13 -0.0112894000
_diffrn_orient_matrix_UB_21 0.0089859500
_diffrn_orient_matrix_UB_22 0.1308191500
_diffrn_orient_matrix_UB_23 -0.0090099000
_diffrn_orient_matrix_UB_31 0.0011641000
_diffrn_orient_matrix_UB_32 -0.0351431000
_diffrn_orient_matrix_UB_33 -0.0607208000
_diffrn_radiation_monochromator mirror
_diffrn_radiation_probe x-ray
_diffrn_radiation_type 'Mo K\a'
_diffrn_radiation_wavelength 0.71073
_diffrn_reflns_av_R_equivalents 0.0853
_diffrn_reflns_av_unetI/netI 0.0602
_diffrn_reflns_Laue_measured_fraction_full 0.999
_diffrn_reflns_Laue_measured_fraction_max 0.999
_diffrn_reflns_limit_h_max 58
_diffrn_reflns_limit_h_min -58
_diffrn_reflns_limit_k_max 5
_diffrn_reflns_limit_k_min -5
_diffrn_reflns_limit_l_max 15
_diffrn_reflns_limit_l_min -15
_diffrn_reflns_number 25044
_diffrn_reflns_point_group_measured_fraction_full 0.997
_diffrn_reflns_point_group_measured_fraction_max 0.993
_diffrn_reflns_theta_full 25.242
_diffrn_reflns_theta_max 28.279
_diffrn_reflns_theta_min 2.806
_diffrn_source 'Rotating-anode X-ray tube'
_diffrn_source_type 'Rigaku (Mo) X-ray Source'
_exptl_absorpt_coefficient_mu 5.769
_exptl_absorpt_correction_T_max 1.00000
_exptl_absorpt_correction_T_min 0.62783
_exptl_absorpt_correction_type multi-scan
_exptl_absorpt_process_details
;
CrysAlisPro 1.171.41.93a (Rigaku Oxford Diffraction, 2020)
Empirical absorption correction using spherical harmonics,
implemented in SCALE3 ABSPACK scaling algorithm.
;
_exptl_crystal_colour colourless
_exptl_crystal_colour_primary colourless
_exptl_crystal_density_diffrn 2.943
_exptl_crystal_description plate
_exptl_crystal_F_000 1760
_exptl_crystal_size_max 0.05
_exptl_crystal_size_mid 0.04
_exptl_crystal_size_min 0.01
_refine_diff_density_max 3.123
_refine_diff_density_min -2.670
_refine_diff_density_rms 0.362
_refine_ls_abs_structure_details
;
 Flack x determined using 1505 quotients [(I+)-(I-)]/[(I+)+(I-)]
 (Parsons, Flack and Wagner, Acta Cryst. B69 (2013) 249-259).
;
_refine_ls_abs_structure_Flack 0.03(4)
_refine_ls_extinction_method none
_refine_ls_goodness_of_fit_ref 1.167
_refine_ls_hydrogen_treatment undef
_refine_ls_matrix_type full
_refine_ls_number_parameters 554
_refine_ls_number_reflns 5413
_refine_ls_number_restraints 1022
_refine_ls_restrained_S_all 1.106
_refine_ls_R_factor_all 0.1114
_refine_ls_R_factor_gt 0.0956
_refine_ls_shift/su_max 0.000
_refine_ls_shift/su_mean 0.000
_refine_ls_structure_factor_coef Fsqd
_refine_ls_weighting_details 'w=1/[\s^2^(Fo^2^)+(0.0763P)^2^+184.7630P] where P=(Fo^2^+2Fc^2^)/3'
_refine_ls_weighting_scheme calc
_refine_ls_wR_factor_gt 0.2158
_refine_ls_wR_factor_ref 0.2243
_reflns_Friedel_coverage 0.987
_reflns_Friedel_fraction_full 0.994
_reflns_Friedel_fraction_max 0.987
_reflns_number_gt 4502
_reflns_number_total 5413
_reflns_threshold_expression 'I > 2\s(I)'
_cod_data_source_file d3ce01124k2.cif
_cod_data_source_block 36i2f6221024-150
_cod_depositor_comments 'Adding full bibliography for 7248004--7248006.cif.'
_cod_original_cell_volume 2202.52(14)
_cod_database_code 7248005
_chemical_oxdiff_formula C10F6I2
_shelx_shelxl_version_number 2018/3
_olex2_submission_special_instructions 'No special instructions were received'
_oxdiff_exptl_absorpt_empirical_details
;
Empirical correction (ABSPACK) includes:
- Absorption correction using spherical harmonics
- Frame scaling
;
_oxdiff_exptl_absorpt_empirical_full_max 1.949
_oxdiff_exptl_absorpt_empirical_full_min 0.443
_shelx_space_group_comment
;
The symmetry employed for this shelxl refinement is uniquely defined
by the following loop, which should always be used as a source of
symmetry information in preference to the above space-group names.
They are only intended as comments.
;
_reflns_odcompleteness_completeness 99.79
_reflns_odcompleteness_iscentric 1
_reflns_odcompleteness_theta 27.42
_shelx_estimated_absorpt_t_min 0.761
_shelx_estimated_absorpt_t_max 0.945
_olex2_refinement_description
;
1. Restrained distances
 I12-C2 = I17-C8 = I35A-C26A = I35-C26 = I30-C20 = I30A-C20A = I12A-C2A = I17A-
 C8A
 2.1 with sigma of 0.01
 F18-C7 = F11-C1 = F13-C3 = F14-C4 = F15-C10 = F16-C9
 1.34 with sigma of 0.005
 F29-C19 = F36-C25 = F34-C27 = F33-C28 = F32-C22 = F31-C21
 1.34 with sigma of 0.005
 F14A-C4A = F15A-C10A = F16A-C9A = F18A-C7A = F11A-C1A = F13A-C3A = F34A-C27A =
  F33A-C28A = F32A-C22A = F31A-C21A = F29A-C19A = F36A-C25A
 1.34 with sigma of 0.005
 C19A-I30A \\sim I30A-C21A
 with sigma of 0.02
 C9A-I17A \\sim I17A-C7A
 with sigma of 0.02
 C28-F34 \\sim F34-C26
 with sigma of 0.02
 C21-F32 \\sim F32-C23
 with sigma of 0.02
 C20-F31 \\sim F31-C22
 with sigma of 0.02
 C9-F15 \\sim F15-C5
 with sigma of 0.02
 C5-F14 \\sim F14-C3
 with sigma of 0.02
 C8-F16 \\sim F16-C10
 with sigma of 0.02
 C4-F13 \\sim F13-C2
 with sigma of 0.02
 C24-F29 \\sim F29-C20
 with sigma of 0.02
 C27-F33 \\sim F33-C23
 with sigma of 0.02
 C6A-F11A \\sim F11A-C2A
 with sigma of 0.02
 C1A-I12A \\sim I12A-C3A
 with sigma of 0.02
 C4A-F13A \\sim F13A-C2A
 with sigma of 0.02
 C8A-F16A \\sim F16A-C10A
 with sigma of 0.02
 C24A-F29A \\sim F29A-C20A
 with sigma of 0.02
 C9A-F15A \\sim F15A-C5A
 with sigma of 0.02
 C8A-F18A \\sim F18A-C6A
 with sigma of 0.02
 C27A-I35A \\sim I35A-C25A
 with sigma of 0.02
 C5A-F14A \\sim F14A-C3A
 with sigma of 0.02
 C22A-F31A \\sim F31A-C20A
 with sigma of 0.02
 C21A-F32A \\sim F32A-C23A
 with sigma of 0.02
 C27A-F33A \\sim F33A-C23A
 with sigma of 0.02
 C26A-F36A \\sim F36A-C24A
 with sigma of 0.02
2. Restrained planarity
 I30, F36, F29, C28, C27, C26, C25, C24, C23, C22, C21, C20, C19, F33, F34,
 F32, F31, I35
 with sigma of 0.015
 I35A, I30A, F29A, C19A, C20A, C21A, C22A, C23A, C24A, C25A, C26A, C27A, C28A,
 F31A, F36A, F33A, F34A, F32A
 with sigma of 0.01
 I12, I17, F18, F16, F15, F11, F13, C7, C8, C9, C10, C5, C6, C1, C2, C3, C4, F14
 with sigma of 0.1
 I12A, I17A, F18A, F16A, F15A, F11A, F13A, C1A, C2A, C3A, C4A, C5A, C6A, C7A,
 C8A, C9A, C10A, F14A
 with sigma of 0.1
3. Rigid bond restraints
 C10A, F15A
 with sigma for 1-2 distances of 0.001 and sigma for 1-3 distances of 0.001
 F16A, C9A
 with sigma for 1-2 distances of 0.001 and sigma for 1-3 distances of 0.001
 C21A, F31A
 with sigma for 1-2 distances of 0.001 and sigma for 1-3 distances of 0.001
 F32A, C22A
 with sigma for 1-2 distances of 0.001 and sigma for 1-3 distances of 0.001
4. Uiso/Uaniso restraints and constraints
I12 \\sim I17A: within 2A with sigma of 0.003 and sigma for terminal atoms of
0.006 within 2A
I30 \\sim I30A: within 2A with sigma of 0.003 and sigma for terminal atoms of
0.006 within 2A
I17 \\sim I12A: within 2A with sigma of 0.002 and sigma for terminal atoms of
0.004 within 2A
I35A \\sim I35: within 2A with sigma of 0.002 and sigma for terminal atoms of
0.004 within 2A
F13 \\sim F14 \\sim F15 \\sim F16 \\sim F11A \\sim F18 \\sim F18A \\sim F11
\\sim F16A \\sim F15A \\sim F14A \\sim F13A \\sim F36A \\sim F36 \\sim F29A
\\sim F29 \\sim F34A \\sim F33A \\sim F32A \\sim F31A \\sim F31 \\sim F32 \\sim
F33 \\sim F34: within 2A with sigma of 0.001 and sigma for terminal atoms of
0.002 within 2A
C6A \\sim C5A \\sim C4A \\sim C3A \\sim C2A \\sim C1A \\sim C7A \\sim C9A \\sim
C10A \\sim C8A \\sim C2 \\sim C4 \\sim C6 \\sim C10 \\sim C8 \\sim C9 \\sim C5
\\sim C3 \\sim C1 \\sim C7 \\sim C26A \\sim C25A \\sim C24A \\sim C19A \\sim
C20A \\sim C21A \\sim C22A \\sim C23A \\sim C28A \\sim C27A \\sim C25 \\sim C24
\\sim C23 \\sim C22 \\sim C21 \\sim C20 \\sim C19 \\sim C26 \\sim C27 \\sim
C28: within 2A with sigma of 0.008 and sigma for terminal atoms of 0.016 within
2A
Uanis(I12) \\sim Ueq, Uanis(I17A) \\sim Ueq, Uanis(I30) \\sim Ueq, Uanis(I30A)
\\sim Ueq, Uanis(I35) \\sim Ueq, Uanis(I17) \\sim Ueq: with sigma of 0.003 and
sigma for terminal atoms of 0.006
Uanis(I35A) \\sim Ueq, Uanis(I12A) \\sim Ueq: with sigma of 0.002 and sigma for
terminal atoms of 0.004
Uanis(F13) \\sim Ueq, Uanis(F14) \\sim Ueq, Uanis(F15) \\sim Ueq, Uanis(F16)
\\sim Ueq, Uanis(F13A) \\sim Ueq, Uanis(F14A) \\sim Ueq, Uanis(F15A) \\sim Ueq,
Uanis(F16A) \\sim Ueq, Uanis(F11A) \\sim Ueq, Uanis(F18) \\sim Ueq, Uanis(F18A)
\\sim Ueq, Uanis(F11) \\sim Ueq, Uanis(F36) \\sim Ueq, Uanis(F36A) \\sim Ueq,
Uanis(F29) \\sim Ueq, Uanis(F29A) \\sim Ueq, Uanis(F31) \\sim Ueq, Uanis(F32)
\\sim Ueq, Uanis(F31A) \\sim Ueq, Uanis(F33) \\sim Ueq, Uanis(F32A) \\sim Ueq,
Uanis(F33A) \\sim Ueq, Uanis(F34A) \\sim Ueq, Uanis(F34) \\sim Ueq: with sigma
of 0.003 and sigma for terminal atoms of 0.006
Uanis(C9) \\sim Ueq, Uanis(C8) \\sim Ueq, Uanis(C2A) \\sim Ueq, Uanis(C6) \\sim
Ueq, Uanis(C28) \\sim Ueq, Uanis(C6A) \\sim Ueq, Uanis(C5) \\sim Ueq,
Uanis(C4A) \\sim Ueq, Uanis(C10) \\sim Ueq, Uanis(C4) \\sim Ueq, Uanis(C10A)
\\sim Ueq, Uanis(C3) \\sim Ueq, Uanis(C2) \\sim Ueq, Uanis(C8A) \\sim Ueq,
Uanis(C9A) \\sim Ueq, Uanis(C1) \\sim Ueq, Uanis(C7) \\sim Ueq, Uanis(C1A)
\\sim Ueq, Uanis(C7A) \\sim Ueq, Uanis(C5A) \\sim Ueq, Uanis(C3A) \\sim Ueq,
Uanis(C26A) \\sim Ueq, Uanis(C25A) \\sim Ueq, Uanis(C24A) \\sim Ueq,
Uanis(C19A) \\sim Ueq, Uanis(C20A) \\sim Ueq, Uanis(C21A) \\sim Ueq,
Uanis(C22A) \\sim Ueq, Uanis(C23A) \\sim Ueq, Uanis(C28A) \\sim Ueq,
Uanis(C27A) \\sim Ueq, Uanis(C25) \\sim Ueq, Uanis(C24) \\sim Ueq, Uanis(C23)
\\sim Ueq, Uanis(C22) \\sim Ueq, Uanis(C21) \\sim Ueq, Uanis(C20) \\sim Ueq,
Uanis(C19) \\sim Ueq, Uanis(C26) \\sim Ueq, Uanis(C27) \\sim Ueq: with sigma of
0.015 and sigma for terminal atoms of 0.03
5. Others
 Sof(I35A)=Sof(I12A)=Sof(I17A)=Sof(F18A)=Sof(F16A)=Sof(F15A)=Sof(F11A)=
 Sof(F13A)=Sof(C1A)=Sof(C2A)=Sof(C3A)=Sof(C4A)=Sof(C5A)=Sof(C6A)=Sof(C7A)=
 Sof(C8A)=Sof(C9A)=Sof(C10A)=Sof(F14A)=Sof(I30A)=Sof(F29A)=Sof(C19A)=Sof(C20A)=
 Sof(C21A)=Sof(C22A)=Sof(C23A)=Sof(C24A)=Sof(C25A)=Sof(C26A)=Sof(C27A)=
 Sof(C28A)=Sof(F31A)=Sof(F36A)=Sof(F33A)=Sof(F34A)=Sof(F32A)=1-FVAR(1)
 Sof(I12)=Sof(I30)=Sof(I17)=Sof(F36)=Sof(F18)=Sof(F29)=Sof(C28)=Sof(C27)=
 Sof(C26)=Sof(C25)=Sof(C24)=Sof(C23)=Sof(C22)=Sof(C21)=Sof(C20)=Sof(C19)=
 Sof(F33)=Sof(F34)=Sof(F32)=Sof(F31)=Sof(F16)=Sof(F15)=Sof(F11)=Sof(F13)=
 Sof(C7)=Sof(C8)=Sof(C9)=Sof(C10)=Sof(C5)=Sof(C6)=Sof(C1)=Sof(C2)=Sof(C3)=
 Sof(C4)=Sof(F14)=Sof(I35)=FVAR(1)
6.a Naphthalene refined as free rotating group:
 C28(C27,C26,C25,C24,C23,C22,C21,C20,C19), C7(C8,C9,C10,C5,C6,C1,C2,C3,C4),
 C1A(C2A,C3A,C4A,C5A,C6A,C7A,C8A,C9A,C10A), C19A(C20A,C21A,C22A,C23A,C24A,C25A,
 C26A,C27A,C28A)
;

loop_
_space_group_symop_operation_xyz
'x, y, z'
'x, -y, z+1/2'
'x+1/2, y+1/2, z'
'x+1/2, -y+1/2, z+1/2'

loop_
_atom_site_label
_atom_site_type_symbol
_atom_site_fract_x
_atom_site_fract_y
_atom_site_fract_z
_atom_site_U_iso_or_equiv
_atom_site_adp_type
_atom_site_occupancy
_atom_site_site_symmetry_order
_atom_site_calc_flag
_atom_site_refinement_flags_posn
_atom_site_refinement_flags_adp
_atom_site_refinement_flags_occupancy
_atom_site_disorder_assembly
_atom_site_disorder_group
I12 I 0.1599(3) 0.5164(19) 0.5744(10) 0.0282(14) Uani 0.720(8) 1 d D U P A 1
I30 I 0.5988(4) -0.0225(14) 0.3201(10) 0.0310(13) Uani 0.720(8) 1 d D U P A 1
I17 I 0.3529(3) 0.510(2) 0.4647(10) 0.0328(13) Uani 0.720(8) 1 d D U P A 1
I35A I 0.4042(3) -0.030(2) 0.1904(9) 0.027(2) Uani 0.280(8) 1 d D U P A 2
F36 F 0.4705(6) -0.139(2) 0.3195(10) 0.031(5) Uani 0.720(8) 1 d D U P A 1
F18 F 0.2878(6) 0.655(2) 0.5653(11) 0.032(5) Uani 0.720(8) 1 d D U P A 1
F29 F 0.5284(5) -0.1493(18) 0.3482(9) 0.030(5) Uani 0.720(8) 1 d D U P A 1
C28 C 0.4832(4) 0.470(2) 0.0508(10) 0.021(5) Uani 0.720(8) 1 d DG U P A 1
C27 C 0.4540(3) 0.372(3) 0.0826(11) 0.021(5) Uani 0.720(8) 1 d DG U P A 1
C26 C 0.4506(3) 0.166(2) 0.1736(11) 0.019(4) Uani 0.720(8) 1 d DG U P A 1
C25 C 0.4762(4) 0.0578(19) 0.2328(9) 0.021(4) Uani 0.720(8) 1 d DG U P A 1
C24 C 0.5054(4) 0.1556(16) 0.2009(8) 0.020(4) Uani 0.720(8) 1 d DG U P A 1
C23 C 0.5088(3) 0.3616(18) 0.1099(9) 0.021(4) Uani 0.720(8) 1 d DG U P A 1
C22 C 0.5380(4) 0.459(2) 0.0781(10) 0.022(5) Uani 0.720(8) 1 d DG U P A 1
C21 C 0.5637(3) 0.351(2) 0.1373(11) 0.022(5) Uani 0.720(8) 1 d DG U P A 1
C20 C 0.5602(4) 0.145(2) 0.2283(10) 0.020(4) Uani 0.720(8) 1 d DG U P A 1
C19 C 0.5311(4) 0.0476(18) 0.2601(8) 0.022(4) Uani 0.720(8) 1 d DG U P A 1
F33 F 0.4851(5) 0.669(3) -0.0372(12) 0.026(5) Uani 0.720(8) 1 d D U P A 1
F34 F 0.4297(5) 0.479(4) 0.0234(17) 0.042(8) Uani 0.720(8) 1 d D U P A 1
F32 F 0.5424(5) 0.658(3) -0.0087(13) 0.031(6) Uani 0.720(8) 1 d D U P A 1
F31 F 0.5916(4) 0.446(4) 0.1059(17) 0.032(6) Uani 0.720(8) 1 d D U P A 1
F16 F 0.3286(5) 0.042(5) 0.2672(18) 0.034(6) Uani 0.720(8) 1 d D U P A 1
F15 F 0.2728(5) -0.162(4) 0.2121(14) 0.026(5) Uani 0.720(8) 1 d D U P A 1
F11 F 0.2310(6) 0.665(3) 0.5952(14) 0.027(5) Uani 0.720(8) 1 d D U P A 1
F13 F 0.1668(4) 0.054(5) 0.3613(19) 0.036(7) Uani 0.720(8) 1 d D U P A 1
C7 C 0.2825(4) 0.458(2) 0.4786(11) 0.021(4) Uani 0.720(8) 1 d DG U P A 1
C8 C 0.3080(3) 0.352(3) 0.4179(13) 0.020(4) Uani 0.720(8) 1 d DG U P A 1
C9 C 0.3044(3) 0.144(3) 0.3280(13) 0.020(5) Uani 0.720(8) 1 d DG U P A 1
C10 C 0.2752(3) 0.040(3) 0.2988(12) 0.022(5) Uani 0.720(8) 1 d DG U P A 1
C5 C 0.2497(3) 0.146(2) 0.3595(10) 0.024(4) Uani 0.720(8) 1 d DG U P A 1
C6 C 0.2533(3) 0.3547(19) 0.4494(9) 0.023(4) Uani 0.720(8) 1 d G U P A 1
C1 C 0.2278(4) 0.460(2) 0.5100(10) 0.024(4) Uani 0.720(8) 1 d DG U P A 1
C2 C 0.1987(4) 0.357(3) 0.4808(12) 0.023(4) Uani 0.720(8) 1 d DG U P A 1
C3 C 0.1950(3) 0.148(3) 0.3909(13) 0.024(5) Uani 0.720(8) 1 d DG U P A 1
C4 C 0.2206(3) 0.043(3) 0.3302(12) 0.029(5) Uani 0.720(8) 1 d DG U P A 1
F14 F 0.2157(5) -0.158(4) 0.2442(14) 0.027(5) Uani 0.720(8) 1 d D U P A 1
I12A I 0.3525(6) 0.464(6) 0.453(3) 0.035(3) Uani 0.280(8) 1 d D U P A 2
I17A I 0.1614(6) 0.460(5) 0.563(2) 0.030(4) Uani 0.280(8) 1 d D U P A 2
F18A F 0.2318(8) 0.325(5) 0.584(2) 0.027(5) Uani 0.280(8) 1 d D U P A 2
F16A F 0.1676(6) 0.929(7) 0.345(3) 0.015(9) Uani 0.280(8) 1 d D U P A 2
F15A F 0.2175(8) 1.133(7) 0.227(3) 0.034(11) Uani 0.280(8) 1 d D U P A 2
F11A F 0.2867(8) 0.327(6) 0.552(2) 0.032(6) Uani 0.280(8) 1 d D U P A 2
F13A F 0.3292(7) 0.936(8) 0.252(3) 0.028(15) Uani 0.280(8) 1 d D U P A 2
C1A C 0.2831(5) 0.524(5) 0.4647(18) 0.020(4) Uani 0.280(8) 1 d DG U P A 2
C2A C 0.3086(5) 0.628(5) 0.403(2) 0.020(5) Uani 0.280(8) 1 d DG U P A 2
C3A C 0.3050(5) 0.833(6) 0.312(2) 0.021(7) Uani 0.280(8) 1 d DG U P A 2
C4A C 0.2758(5) 0.936(6) 0.283(2) 0.021(7) Uani 0.280(8) 1 d DG U P A 2
C5A C 0.2503(5) 0.832(5) 0.3439(18) 0.022(6) Uani 0.280(8) 1 d DG U P A 2
C6A C 0.2540(5) 0.627(4) 0.4350(16) 0.022(4) Uani 0.280(8) 1 d DG U P A 2
C7A C 0.2285(5) 0.523(4) 0.4963(18) 0.022(4) Uani 0.280(8) 1 d DG U P A 2
C8A C 0.1993(5) 0.625(5) 0.467(2) 0.022(5) Uani 0.280(8) 1 d DG U P A 2
C9A C 0.1956(5) 0.831(5) 0.376(2) 0.021(6) Uani 0.280(8) 1 d DG U P A 2
C10A C 0.2211(5) 0.934(6) 0.314(2) 0.021(7) Uani 0.280(8) 1 d DG U P A 2
F14A F 0.2725(9) 1.135(7) 0.195(3) 0.034(15) Uani 0.280(8) 1 d D U P A 2
I30A I 0.5959(4) 0.034(2) 0.3235(8) 0.019(3) Uani 0.280(8) 1 d D U P A 2
F29A F 0.5236(4) 0.1515(17) 0.3397(5) 0.029(5) Uani 0.280(8) 1 d D U P A 2
C19A C 0.5285(3) -0.0424(18) 0.2516(6) 0.020(4) Uani 0.280(8) 1 d DG U P A 2
C20A C 0.5582(3) -0.134(2) 0.2246(9) 0.022(5) Uani 0.280(8) 1 d DG U P A 2
C21A C 0.5632(3) -0.335(3) 0.1330(11) 0.023(6) Uani 0.280(8) 1 d DG U P A 2
C22A C 0.5385(4) -0.445(3) 0.0684(12) 0.024(7) Uani 0.280(8) 1 d DG U P A 2
C23A C 0.5088(3) -0.353(3) 0.0954(10) 0.022(6) Uani 0.280(8) 1 d DG U P A 2
C24A C 0.5038(3) -0.152(2) 0.1870(7) 0.021(4) Uani 0.280(8) 1 d DG U P A 2
C25A C 0.4742(3) -0.060(2) 0.2140(9) 0.019(4) Uani 0.280(8) 1 d DG U P A 2
C26A C 0.4494(3) -0.170(3) 0.1494(12) 0.019(5) Uani 0.280(8) 1 d DG U P A 2
C27A C 0.4544(4) -0.371(4) 0.0578(14) 0.020(7) Uani 0.280(8) 1 d DG U P A 2
C28A C 0.4841(4) -0.463(4) 0.0308(12) 0.021(7) Uani 0.280(8) 1 d DG U P A 2
F31A F 0.5917(4) -0.425(5) 0.106(2) 0.031(11) Uani 0.280(8) 1 d D U P A 2
I35 I 0.4058(3) 0.0406(10) 0.2171(7) 0.0216(8) Uani 0.720(8) 1 d D U P A 1
F36A F 0.4694(7) 0.134(3) 0.3022(12) 0.031(5) Uani 0.280(8) 1 d D U P A 2
F33A F 0.4887(8) -0.657(5) -0.0576(17) 0.029(14) Uani 0.280(8) 1 d D U P A 2
F34A F 0.4317(9) -0.485(7) -0.008(3) 0.016(12) Uani 0.280(8) 1 d D U P A 2
F32A F 0.5437(7) -0.639(5) -0.0196(16) 0.029(10) Uani 0.280(8) 1 d D U P A 2

loop_
_atom_site_aniso_label
_atom_site_aniso_U_11
_atom_site_aniso_U_22
_atom_site_aniso_U_33
_atom_site_aniso_U_23
_atom_site_aniso_U_13
_atom_site_aniso_U_12
I12 0.0148(18) 0.041(3) 0.029(2) -0.004(2) 0.0056(14) 0.003(2)
I30 0.0120(19) 0.043(2) 0.038(2) -0.0039(19) 0.0012(14) 0.008(2)
I17 0.0143(15) 0.041(3) 0.043(3) -0.008(2) -0.0058(15) 0.0011(17)
I35A 0.025(3) 0.033(4) 0.025(4) 0.016(3) -0.006(3) 0.013(3)
F36 0.027(7) 0.034(7) 0.031(7) 0.002(6) 0.000(6) 0.002(6)
F18 0.028(7) 0.035(8) 0.032(7) -0.002(6) 0.000(6) 0.001(6)
F29 0.023(7) 0.036(7) 0.029(7) 0.001(6) -0.001(5) 0.003(6)
C28 0.016(9) 0.028(9) 0.020(9) -0.001(8) 0.000(8) -0.003(8)
C27 0.012(9) 0.031(9) 0.020(9) -0.004(8) -0.003(8) -0.001(8)
C26 0.010(7) 0.030(8) 0.018(7) -0.002(7) -0.002(7) -0.001(7)
C25 0.012(7) 0.029(7) 0.020(7) 0.001(7) -0.003(6) 0.001(7)
C24 0.014(6) 0.028(7) 0.018(6) -0.002(6) -0.004(6) 0.000(6)
C23 0.017(8) 0.027(8) 0.019(8) -0.004(7) -0.002(7) -0.002(7)
C22 0.019(9) 0.028(9) 0.018(9) -0.006(8) 0.004(8) 0.002(8)
C21 0.016(9) 0.032(9) 0.018(9) -0.002(8) 0.002(8) 0.001(8)
C20 0.015(7) 0.029(8) 0.016(7) 0.001(7) -0.003(7) 0.001(7)
C19 0.016(7) 0.031(7) 0.019(7) 0.000(7) -0.005(6) -0.001(7)
F33 0.016(8) 0.034(8) 0.027(8) 0.006(7) 0.005(7) 0.005(7)
F34 0.037(10) 0.052(11) 0.037(10) 0.000(8) -0.003(8) -0.005(8)
F32 0.028(9) 0.039(9) 0.026(8) -0.002(7) 0.005(7) -0.006(7)
F31 0.022(8) 0.038(9) 0.035(9) -0.005(7) 0.007(7) 0.004(7)
F16 0.029(9) 0.038(9) 0.035(9) 0.000(8) 0.011(7) 0.000(7)
F15 0.019(8) 0.034(8) 0.025(8) -0.005(7) 0.006(7) 0.004(7)
F11 0.025(7) 0.031(7) 0.026(7) 0.000(5) 0.004(5) 0.002(6)
F13 0.036(9) 0.035(10) 0.037(9) 0.002(8) -0.001(7) -0.006(8)
C7 0.014(7) 0.028(7) 0.022(7) 0.001(6) 0.003(6) 0.001(6)
C8 0.012(7) 0.027(8) 0.019(7) 0.003(7) 0.002(7) 0.000(7)
C9 0.013(9) 0.026(9) 0.021(9) 0.003(8) 0.006(8) -0.001(8)
C10 0.014(9) 0.027(9) 0.024(9) 0.001(8) 0.003(8) -0.003(8)
C5 0.016(8) 0.029(8) 0.026(8) 0.003(7) 0.002(7) 0.000(7)
C6 0.018(6) 0.029(7) 0.022(6) 0.001(6) 0.003(6) 0.000(6)
C1 0.020(7) 0.030(7) 0.022(7) 0.000(7) 0.004(6) 0.002(7)
C2 0.019(7) 0.030(8) 0.019(7) 0.000(7) 0.004(7) 0.003(7)
C3 0.016(9) 0.035(9) 0.020(9) 0.004(8) 0.002(8) 0.002(9)
C4 0.021(9) 0.039(10) 0.026(9) 0.004(9) 0.003(8) 0.002(9)
F14 0.022(8) 0.034(9) 0.027(8) 0.001(7) 0.003(7) -0.006(7)
I12A 0.020(4) 0.042(5) 0.043(5) -0.004(4) 0.004(3) -0.001(4)
I17A 0.015(5) 0.040(7) 0.035(6) -0.004(5) 0.002(4) -0.004(5)
F18A 0.025(7) 0.030(7) 0.025(7) 0.001(6) 0.003(6) 0.002(6)
F16A 0.013(10) 0.018(12) 0.015(12) -0.002(9) 0.005(8) -0.002(8)
F15A 0.037(14) 0.035(13) 0.031(13) 0.003(8) -0.002(9) 0.002(9)
F11A 0.029(7) 0.034(8) 0.032(7) -0.001(6) 0.000(6) 0.001(6)
F13A 0.027(17) 0.027(17) 0.029(17) -0.002(9) 0.001(9) 0.001(9)
C1A 0.015(7) 0.026(8) 0.020(7) 0.002(7) 0.001(7) 0.000(7)
C2A 0.015(8) 0.026(8) 0.020(8) 0.001(8) -0.001(7) 0.001(8)
C3A 0.018(11) 0.026(11) 0.019(11) 0.001(10) -0.003(10) 0.001(10)
C4A 0.020(11) 0.026(11) 0.019(11) -0.003(10) -0.002(10) 0.000(10)
C5A 0.021(9) 0.025(10) 0.020(9) -0.003(9) 0.000(9) -0.001(9)
C6A 0.018(7) 0.027(7) 0.021(7) 0.000(6) 0.002(6) 0.001(6)
C7A 0.019(7) 0.028(8) 0.020(7) 0.001(7) 0.002(7) 0.002(7)
C8A 0.019(8) 0.027(8) 0.019(8) -0.001(8) 0.002(7) 0.002(8)
C9A 0.018(9) 0.025(11) 0.019(11) -0.002(10) -0.001(10) 0.002(10)
C10A 0.020(11) 0.022(11) 0.020(11) -0.008(9) -0.002(10) 0.000(10)
F14A 0.034(17) 0.033(17) 0.035(17) 0.000(9) 0.004(9) 0.004(9)
I30A 0.010(5) 0.026(4) 0.022(4) -0.011(3) -0.001(3) 0.004(4)
F29A 0.024(7) 0.036(8) 0.029(7) 0.001(6) -0.001(6) 0.002(6)
C19A 0.016(7) 0.028(8) 0.017(7) -0.001(7) -0.004(7) 0.001(7)
C20A 0.017(8) 0.029(8) 0.019(8) -0.001(8) -0.003(7) -0.001(8)
C21A 0.022(10) 0.027(11) 0.021(11) 0.003(10) -0.001(10) -0.002(10)
C22A 0.022(11) 0.026(11) 0.023(11) 0.005(9) -0.001(10) 0.002(10)
C23A 0.019(9) 0.027(10) 0.021(9) 0.001(9) -0.001(9) 0.001(9)
C24A 0.016(7) 0.028(7) 0.019(7) -0.001(6) -0.004(6) 0.001(7)
C25A 0.012(7) 0.027(8) 0.017(7) -0.001(7) -0.004(7) 0.001(7)
C26A 0.012(8) 0.027(8) 0.018(8) -0.001(8) -0.002(8) 0.001(8)
C27A 0.015(11) 0.025(11) 0.018(11) -0.002(10) -0.002(10) 0.000(10)
C28A 0.018(11) 0.026(11) 0.019(11) 0.000(10) 0.000(10) 0.000(10)
F31A 0.031(11) 0.029(14) 0.033(14) -0.004(9) 0.001(9) 0.010(9)
I35 0.0096(12) 0.0260(16) 0.0292(19) -0.0012(18) 0.0039(12) 0.0049(16)
F36A 0.027(7) 0.034(8) 0.031(7) 0.001(6) 0.000(6) 0.001(6)
F33A 0.032(16) 0.028(16) 0.027(16) 0.000(9) -0.001(9) 0.000(9)
F34A 0.013(14) 0.023(15) 0.012(14) -0.004(9) -0.001(9) -0.002(9)
F32A 0.029(14) 0.029(13) 0.029(12) 0.002(8) 0.003(9) 0.004(9)

loop_
_atom_type_symbol
_atom_type_description
_atom_type_scat_dispersion_real
_atom_type_scat_dispersion_imag
_atom_type_scat_source
C C 0.0033 0.0016 'International Tables Vol C Tables 4.2.6.8 and 6.1.1.4'
F F 0.0171 0.0103 'International Tables Vol C Tables 4.2.6.8 and 6.1.1.4'
I I -0.4742 1.8119 'International Tables Vol C Tables 4.2.6.8 and 6.1.1.4'

loop_
_geom_angle_atom_site_label_1
_geom_angle_atom_site_label_2
_geom_angle_atom_site_label_3
_geom_angle
_geom_angle_site_symmetry_1
_geom_angle_site_symmetry_3
_geom_angle_publ_flag
F33 C28 C27 117.3(9) . . ?
F33 C28 C23 122.7(9) . . ?
C26 C27 C28 120.0 . . ?
F34 C27 C28 118.6(10) . . ?
F34 C27 C26 121.4(10) . . ?
C27 C26 I35 117.0(6) . . ?
C25 C26 C27 120.0 . . ?
C25 C26 I35 122.9(6) . . ?
F36 C25 C26 115.4(13) . . ?
F36 C25 C24 124.6(13) . . ?
C26 C25 C24 120.0 . . ?
C25 C24 C23 120.0 . . ?
C24 C23 C28 120.0 . . ?
C22 C23 C28 120.0 . . ?
C22 C23 C24 120.0 . . ?
C23 C22 C21 120.0 . . ?
C20 C21 C22 120.0 . . ?
C21 C20 I30 120.9(6) . . ?
C21 C20 C19 120.0 . . ?
C19 C20 I30 119.1(6) . . ?
F29 C19 C24 121.3(9) . . ?
F29 C19 C20 118.7(9) . . ?
C20 C19 C24 120.0 . . ?
F18 C7 C8 116.7(13) . . ?
C7 C8 I17 119.7(7) . . ?
C9 C8 I17 120.3(6) . . ?
C9 C8 C7 120.0 . . ?
F16 C9 C8 121.0(10) . . ?
F16 C9 C10 119.0(10) . . ?
C10 C9 C8 120.0 . . ?
F15 C10 C9 118.0(9) . . ?
F15 C10 C5 122.0(9) . . ?
C9 C10 C5 120.0 . . ?
C6 C5 C10 120.0 . . ?
C5 C6 C7 120.0 . . ?
C1 C6 C7 120.0 . . ?
C1 C6 C5 120.0 . . ?
F11 C1 C6 120.5(12) . . ?
F11 C1 C2 119.5(12) . . ?
C6 C1 C2 120.0 . . ?
C1 C2 I12 119.8(7) . . ?
C1 C2 C3 120.0 . . ?
C3 C2 I12 120.2(7) . . ?
F13 C3 C2 119.8(10) . . ?
F13 C3 C4 120.2(10) . . ?
C4 C3 C2 120.0 . . ?
C3 C4 C5 120.0 . . ?
F14 C4 C5 122.5(9) . . ?
F14 C4 C3 117.5(9) . . ?
F11A C1A C2A 119.8(12) . . ?
C1A C2A I12A 118.3(8) . . ?
C1A C2A C3A 120.0 . . ?
C3A C2A I12A 121.7(8) . . ?
F13A C3A C2A 120.9(12) . . ?
F13A C3A C4A 119.1(12) . . ?
C4A C3A C2A 120.0 . . ?
C3A C4A C5A 120.0 . . ?
F14A C4A C3A 119.5(12) . . ?
F14A C4A C5A 120.5(12) . . ?
C6A C5A C4A 120.0 . . ?
C5A C6A C1A 120.0 . . ?
C7A C6A C1A 120.0 . . ?
C7A C6A C5A 120.0 . . ?
F18A C7A C6A 120.4(12) . . ?
F18A C7A C8A 119.6(12) . . ?
C6A C7A C8A 120.0 . . ?
C7A C8A I17A 118.3(8) . . ?
C7A C8A C9A 120.0 . . ?
C9A C8A I17A 121.7(8) . . ?
F16A C9A C8A 120.7(12) . . ?
F16A C9A C10A 119.3(12) . . ?
C10A C9A C8A 120.0 . . ?
F15A C10A C5A 120.3(12) . . ?
F15A C10A C9A 119.7(12) . . ?
C9A C10A C5A 120.0 . . ?
F29A C19A C20A 120.2(11) . . ?
C19A C20A I30A 119.9(6) . . ?
C19A C20A C21A 120.0 . . ?
C21A C20A I30A 120.1(6) . . ?
C20A C21A C22A 120.0 . . ?
F31A C21A C20A 120.5(12) . . ?
F31A C21A C22A 119.5(12) . . ?
C23A C22A C21A 120.0 . . ?
F32A C22A C21A 119.2(12) . . ?
F32A C22A C23A 120.8(12) . . ?
C22A C23A C24A 120.0 . . ?
C23A C24A C19A 120.0 . . ?
C25A C24A C19A 120.0 . . ?
C25A C24A C23A 120.0 . . ?
C24A C25A C26A 120.0 . . ?
C25A C26A I35A 120.1(7) . . ?
C27A C26A I35A 119.9(7) . . ?
C27A C26A C25A 120.0 . . ?
C28A C27A C26A 120.0 . . ?
C27A C28A C23A 120.0 . . ?

loop_
_geom_bond_atom_site_label_1
_geom_bond_atom_site_label_2
_geom_bond_distance
_geom_bond_site_symmetry_2
_geom_bond_publ_flag
I12 C2 2.120(10) . ?
I30 C20 2.115(9) . ?
I17 C8 2.146(9) . ?
I35A C26A 2.118(13) . ?
F36 C25 1.342(7) . ?
F18 C7 1.338(8) . ?
F29 C19 1.335(7) . ?
C28 C27 1.3900 . ?
C28 C23 1.3900 . ?
C28 F33 1.338(8) . ?
C27 C26 1.3900 . ?
C27 F34 1.342(8) . ?
C26 C25 1.3900 . ?
C26 I35 2.088(8) . ?
C25 C24 1.3900 . ?
C24 C23 1.3900 . ?
C24 C19 1.3900 . ?
C23 C22 1.3900 . ?
C22 C21 1.3900 . ?
C22 F32 1.337(8) . ?
C21 C20 1.3900 . ?
C21 F31 1.337(8) . ?
C20 C19 1.3900 . ?
F16 C9 1.340(8) . ?
F15 C10 1.339(8) . ?
F11 C1 1.336(8) . ?
F13 C3 1.343(8) . ?
C7 C8 1.3900 . ?
C7 C6 1.3900 . ?
C8 C9 1.3900 . ?
C9 C10 1.3900 . ?
C10 C5 1.3900 . ?
C5 C6 1.3900 . ?
C5 C4 1.3900 . ?
C6 C1 1.3900 . ?
C1 C2 1.3900 . ?
C2 C3 1.3900 . ?
C3 C4 1.3900 . ?
C4 F14 1.340(8) . ?
I12A C2A 2.121(15) . ?
I17A C8A 2.116(15) . ?
F18A C7A 1.339(8) . ?
F16A C9A 1.340(8) . ?
F15A C10A 1.340(8) . ?
F11A C1A 1.338(8) . ?
F13A C3A 1.340(8) . ?
C1A C2A 1.3900 . ?
C1A C6A 1.3900 . ?
C2A C3A 1.3900 . ?
C3A C4A 1.3900 . ?
C4A C5A 1.3900 . ?
C4A F14A 1.341(8) . ?
C5A C6A 1.3900 . ?
C5A C10A 1.3900 . ?
C6A C7A 1.3900 . ?
C7A C8A 1.3900 . ?
C8A C9A 1.3900 . ?
C9A C10A 1.3900 . ?
I30A C20A 2.123(13) . ?
F29A C19A 1.339(7) . ?
C19A C20A 1.3900 . ?
C19A C24A 1.3900 . ?
C20A C21A 1.3900 . ?
C21A C22A 1.3900 . ?
C21A F31A 1.342(8) . ?
C22A C23A 1.3900 . ?
C22A F32A 1.340(8) . ?
C23A C24A 1.3900 . ?
C23A C28A 1.3900 . ?
C24A C25A 1.3900 . ?
C25A C26A 1.3900 . ?
C25A F36A 1.339(8) . ?
C26A C27A 1.3900 . ?
C27A C28A 1.3900 . ?
C27A F34A 1.340(8) . ?
C28A F33A 1.340(8) . ?

loop_
_geom_torsion_atom_site_label_1
_geom_torsion_atom_site_label_2
_geom_torsion_atom_site_label_3
_geom_torsion_atom_site_label_4
_geom_torsion
_geom_torsion_site_symmetry_1
_geom_torsion_site_symmetry_2
_geom_torsion_site_symmetry_3
_geom_torsion_site_symmetry_4
_geom_torsion_publ_flag
I12 C2 C3 F13 1.8(10) . . . . ?
I12 C2 C3 C4 -179.6(6) . . . . ?
I30 C20 C19 F29 0.2(3) . . . . ?
I30 C20 C19 C24 179.9(3) . . . . ?
I17 C8 C9 F16 -1.5(11) . . . . ?
I17 C8 C9 C10 179.5(5) . . . . ?
I35A C26A C27A C28A 180.00(6) . . . . ?
I35A C26A C27A F34A 0.00(12) . . . . ?
F36 C25 C24 C23 -179.6(5) . . . . ?
F36 C25 C24 C19 0.4(5) . . . . ?
F18 C7 C8 I17 -0.5(5) . . . . ?
F18 C7 C8 C9 179.0(8) . . . . ?
F18 C7 C6 C5 -178.9(8) . . . . ?
F18 C7 C6 C1 1.1(8) . . . . ?
C28 C27 C26 C25 0.0 . . . . ?
C28 C27 C26 I35 178.7(4) . . . . ?
C28 C23 C22 C21 180.0 . . . . ?
C28 C23 C22 F32 0.2(6) . . . . ?
C27 C28 C23 C24 0.0 . . . . ?
C27 C28 C23 C22 180.0 . . . . ?
C27 C26 C25 F36 179.7(4) . . . . ?
C27 C26 C25 C24 0.0 . . . . ?
C26 C25 C24 C23 0.0 . . . . ?
C26 C25 C24 C19 180.0 . . . . ?
C25 C24 C23 C28 0.0 . . . . ?
C25 C24 C23 C22 180.0 . . . . ?
C25 C24 C19 F29 -0.3(4) . . . . ?
C25 C24 C19 C20 180.0 . . . . ?
C24 C23 C22 C21 0.0 . . . . ?
C24 C23 C22 F32 -179.8(6) . . . . ?
C23 C28 C27 C26 0.0 . . . . ?
C23 C28 C27 F34 -179.7(6) . . . . ?
C23 C24 C19 F29 179.7(4) . . . . ?
C23 C24 C19 C20 0.0 . . . . ?
C23 C22 C21 C20 0.0 . . . . ?
C23 C22 C21 F31 179.8(6) . . . . ?
C22 C21 C20 I30 -179.9(3) . . . . ?
C22 C21 C20 C19 0.0 . . . . ?
C21 C20 C19 F29 -179.7(4) . . . . ?
C21 C20 C19 C24 0.0 . . . . ?
C19 C24 C23 C28 180.0 . . . . ?
C19 C24 C23 C22 0.0 . . . . ?
F33 C28 C27 C26 -179.8(6) . . . . ?
F33 C28 C27 F34 0.5(7) . . . . ?
F33 C28 C23 C24 179.8(7) . . . . ?
F33 C28 C23 C22 -0.2(7) . . . . ?
F34 C27 C26 C25 179.7(6) . . . . ?
F34 C27 C26 I35 -1.6(7) . . . . ?
F32 C22 C21 C20 179.8(6) . . . . ?
F32 C22 C21 F31 -0.4(7) . . . . ?
F31 C21 C20 I30 0.3(6) . . . . ?
F31 C21 C20 C19 -179.8(6) . . . . ?
F16 C9 C10 F15 1.4(12) . . . . ?
F16 C9 C10 C5 -179.0(11) . . . . ?
F15 C10 C5 C6 179.6(11) . . . . ?
F15 C10 C5 C4 -0.4(11) . . . . ?
F11 C1 C2 I12 -1.6(9) . . . . ?
F11 C1 C2 C3 178.9(11) . . . . ?
F13 C3 C4 C5 178.6(11) . . . . ?
F13 C3 C4 F14 -1.3(12) . . . . ?
C7 C8 C9 F16 179.0(11) . . . . ?
C7 C8 C9 C10 0.0 . . . . ?
C7 C6 C1 F11 1.1(11) . . . . ?
C7 C6 C1 C2 180.0 . . . . ?
C8 C7 C6 C5 0.0 . . . . ?
C8 C7 C6 C1 180.0 . . . . ?
C8 C9 C10 F15 -179.6(11) . . . . ?
C8 C9 C10 C5 0.0 . . . . ?
C9 C10 C5 C6 0.0 . . . . ?
C9 C10 C5 C4 180.0 . . . . ?
C10 C5 C6 C7 0.0 . . . . ?
C10 C5 C6 C1 180.0 . . . . ?
C10 C5 C4 C3 180.0 . . . . ?
C10 C5 C4 F14 -0.1(11) . . . . ?
C5 C6 C1 F11 -178.9(11) . . . . ?
C5 C6 C1 C2 0.0 . . . . ?
C6 C7 C8 I17 -179.5(5) . . . . ?
C6 C7 C8 C9 0.0 . . . . ?
C6 C5 C4 C3 0.0 . . . . ?
C6 C5 C4 F14 179.9(11) . . . . ?
C6 C1 C2 I12 179.6(6) . . . . ?
C6 C1 C2 C3 0.0 . . . . ?
C1 C2 C3 F13 -178.6(11) . . . . ?
C1 C2 C3 C4 0.0 . . . . ?
C2 C3 C4 C5 0.0 . . . . ?
C2 C3 C4 F14 -179.9(11) . . . . ?
C4 C5 C6 C7 180.0 . . . . ?
C4 C5 C6 C1 0.0 . . . . ?
I12A C2A C3A F13A 0.1(13) . . . . ?
I12A C2A C3A C4A -180.0(6) . . . . ?
I17A C8A C9A F16A -0.7(13) . . . . ?
I17A C8A C9A C10A 180.0(6) . . . . ?
F18A C7A C8A I17A 0.0(6) . . . . ?
F18A C7A C8A C9A 180.0(9) . . . . ?
F16A C9A C10A F15A 0.8(15) . . . . ?
F16A C9A C10A C5A -179.4(13) . . . . ?
F11A C1A C2A I12A 0.1(11) . . . . ?
F11A C1A C2A C3A -179.9(13) . . . . ?
F11A C1A C6A C5A 179.9(13) . . . . ?
F11A C1A C6A C7A -0.1(13) . . . . ?
F13A C3A C4A C5A 179.9(13) . . . . ?
F13A C3A C4A F14A -0.3(15) . . . . ?
C1A C2A C3A F13A -179.9(13) . . . . ?
C1A C2A C3A C4A 0.0 . . . . ?
C1A C6A C7A F18A 0.0(9) . . . . ?
C1A C6A C7A C8A 180.0 . . . . ?
C2A C1A C6A C5A 0.0 . . . . ?
C2A C1A C6A C7A 180.0 . . . . ?
C2A C3A C4A C5A 0.0 . . . . ?
C2A C3A C4A F14A 179.7(13) . . . . ?
C3A C4A C5A C6A 0.0 . . . . ?
C3A C4A C5A C10A 180.0 . . . . ?
C4A C5A C6A C1A 0.0 . . . . ?
C4A C5A C6A C7A 180.0 . . . . ?
C4A C5A C10A F15A -0.1(13) . . . . ?
C4A C5A C10A C9A 180.0 . . . . ?
C5A C6A C7A F18A -180.0(9) . . . . ?
C5A C6A C7A C8A 0.0 . . . . ?
C6A C1A C2A I12A 180.0(6) . . . . ?
C6A C1A C2A C3A 0.0 . . . . ?
C6A C5A C10A F15A 179.9(13) . . . . ?
C6A C5A C10A C9A 0.0 . . . . ?
C6A C7A C8A I17A 180.0(6) . . . . ?
C6A C7A C8A C9A 0.0 . . . . ?
C7A C8A C9A F16A 179.3(13) . . . . ?
C7A C8A C9A C10A 0.0 . . . . ?
C8A C9A C10A F15A -179.9(13) . . . . ?
C8A C9A C10A C5A 0.0 . . . . ?
C10A C5A C6A C1A 180.0 . . . . ?
C10A C5A C6A C7A 0.0 . . . . ?
F14A C4A C5A C6A -179.7(13) . . . . ?
F14A C4A C5A C10A 0.3(13) . . . . ?
I30A C20A C21A C22A 180.00(6) . . . . ?
I30A C20A C21A F31A -0.01(12) . . . . ?
F29A C19A C20A I30A 0.00(6) . . . . ?
F29A C19A C20A C21A 180.00(9) . . . . ?
F29A C19A C24A C23A 180.00(9) . . . . ?
F29A C19A C24A C25A 0.00(9) . . . . ?
C19A C20A C21A C22A 0.0 . . . . ?
C19A C20A C21A F31A 180.00(12) . . . . ?
C19A C24A C25A C26A 180.0 . . . . ?
C19A C24A C25A F36A 0.00(13) . . . . ?
C20A C19A C24A C23A 0.0 . . . . ?
C20A C19A C24A C25A 180.0 . . . . ?
C20A C21A C22A C23A 0.0 . . . . ?
C20A C21A C22A F32A 180.00(13) . . . . ?
C21A C22A C23A C24A 0.0 . . . . ?
C21A C22A C23A C28A 180.0 . . . . ?
C22A C23A C24A C19A 0.0 . . . . ?
C22A C23A C24A C25A 180.0 . . . . ?
C22A C23A C28A C27A 180.0 . . . . ?
C22A C23A C28A F33A 0.00(13) . . . . ?
C23A C24A C25A C26A 0.0 . . . . ?
C23A C24A C25A F36A 180.00(13) . . . . ?
C24A C19A C20A I30A 180.00(6) . . . . ?
C24A C19A C20A C21A 0.0 . . . . ?
C24A C23A C28A C27A 0.0 . . . . ?
C24A C23A C28A F33A 180.00(13) . . . . ?
C24A C25A C26A I35A 180.00(6) . . . . ?
C24A C25A C26A C27A 0.0 . . . . ?
C25A C26A C27A C28A 0.0 . . . . ?
C25A C26A C27A F34A 180.00(13) . . . . ?
C26A C27A C28A C23A 0.0 . . . . ?
C26A C27A C28A F33A 180.00(13) . . . . ?
C28A C23A C24A C19A 180.0 . . . . ?
C28A C23A C24A C25A 0.0 . . . . ?
F31A C21A C22A C23A 180.00(12) . . . . ?
F31A C21A C22A F32A 0.00(14) . . . . ?
I35 C26 C25 F36 1.1(4) . . . . ?
I35 C26 C25 C24 -178.6(4) . . . . ?
F36A C25A C26A I35A 0.00(11) . . . . ?
F36A C25A C26A C27A 180.00(13) . . . . ?
F34A C27A C28A C23A 180.00(12) . . . . ?
F34A C27A C28A F33A 0.00(14) . . . . ?
F32A C22A C23A C24A 180.00(13) . . . . ?
F32A C22A C23A C28A 0.00(13) . . . . ?
